data_4061049
loop_
_publ_author_name
'Caballero, Agust\'in'
'Jal\'on, F\'elix A.'
'Manzano, Blanca R.'
'Espino, Gustavo'
'P\'erez-Manrique, Mercedes'
'Mucientes, Antonio'
'Poblete, Francisco J.'
'Maestro, Miguel'

_publ_section_title
;
 Ruthenium Arene Derivatives with PN Hemilabile Ligands.
 P--C Cleavage and Phosphine to Phosphinite Transformation
;
_journal_coden_ASTM ORGND7
_journal_issue 24
_journal_name_full Organometallics
_journal_page_first 5694
_journal_page_last 5706
_journal_paper_doi 10.1021/om049438o
_journal_volume 23
_journal_year 2004
_chemical_formula_moiety 'C26 H30 Cl2 N2 P Ru, 1(B F4), 1(C H2 Cl2)'
_chemical_formula_sum 'C27 H32 B Cl4 F4 N2 P Ru'
_chemical_formula_weight 745.20
_space_group_IT_number 14
_symmetry_cell_setting monoclinic
_symmetry_space_group_name_Hall '-P 2yn'
_symmetry_space_group_name_H-M 'P 1 21/n 1'
_cell_angle_alpha 90.00
_cell_angle_beta 92.015(3)
_cell_angle_gamma 90.00
_cell_formula_units_Z 4
_cell_length_a 12.661(2)
_cell_length_b 16.226(3)
_cell_length_c 15.069(3)
_cell_measurement_temperature 173(2)
_cell_volume 3093.9(9)
_diffrn_ambient_temperature 173(2)
_exptl_crystal_density_diffrn 1.600
_cod_depositor_comments
;
The following automatic conversions were performed:
'_symmetry_cell_setting' value 'Monoclinic' changed to 'monoclinic'
according to '/home/saulius/struct/CIF-dictionaries/cif_core.dic'
dictionary named 'cif_core.dic' version 2.4.1 from 2010-06-29.

Automatic conversion script
Id: cif_fix_enum 1527 2010-12-29 10:47:43Z saulius 
;
_cod_original_sg_symbol_H-M 'P 21/n'
_cod_database_code 4061049

loop_
_symmetry_equiv_pos_as_xyz
'x, y, z'
'-x+1/2, y+1/2, -z+1/2'
'-x, -y, -z'
'x-1/2, -y-1/2, z-1/2'

loop_
_atom_site_label
_atom_site_type_symbol
_atom_site_fract_x
_atom_site_fract_y
_atom_site_fract_z
_atom_site_U_iso_or_equiv
_atom_site_adp_type
_atom_site_occupancy
_atom_site_symmetry_multiplicity
_atom_site_calc_flag
_atom_site_refinement_flags
_atom_site_disorder_assembly
_atom_site_disorder_group
Ru1 Ru 0.72439(3) 0.47686(2) 0.85321(2) 0.01771(13) Uani 1 1 d . . .
P1 P 0.83703(9) 0.58439(8) 0.81700(8) 0.0178(3) Uani 1 1 d . . .
Cl1 Cl 0.78867(9) 0.40534(7) 0.72536(8) 0.0254(3) Uani 1 1 d . . .
Cl2 Cl 0.87098(9) 0.42303(7) 0.94048(8) 0.0249(3) Uani 1 1 d . . .
N1 N 1.0022(3) 0.4786(3) 0.7704(3) 0.0248(9) Uani 1 1 d . . .
H1A H 0.9593 0.4360 0.7674 0.030 Uiso 1 1 calc R . .
N2 N 1.0618(3) 0.6007(2) 0.7916(3) 0.0217(9) Uani 1 1 d . . .
C1 C 0.6334(4) 0.4945(3) 0.9731(3) 0.0276(12) Uani 1 1 d . . .
C2 C 0.6157(4) 0.4120(3) 0.9440(3) 0.0300(13) Uani 1 1 d . . .
H2A H 0.6429 0.3651 0.9812 0.036 Uiso 1 1 calc R . .
C3 C 0.5807(4) 0.3975(3) 0.8551(3) 0.0263(12) Uani 1 1 d . . .
H3A H 0.5849 0.3402 0.8311 0.032 Uiso 1 1 calc R . .
C4 C 0.5607(3) 0.4644(3) 0.7937(3) 0.0212(11) Uani 1 1 d . . .
C5 C 0.5755(4) 0.5450(3) 0.8265(3) 0.0229(11) Uani 1 1 d . . .
H5A H 0.5755 0.5918 0.7833 0.027 Uiso 1 1 calc R . .
C6 C 0.6123(4) 0.5594(3) 0.9149(3) 0.0259(12) Uani 1 1 d . . .
H6A H 0.6359 0.6162 0.9322 0.031 Uiso 1 1 calc R . .
C7 C 0.6758(4) 0.5088(4) 1.0674(3) 0.0380(15) Uani 1 1 d . . .
H7A H 0.6167 0.5143 1.1072 0.057 Uiso 1 1 calc R . .
H7B H 0.7182 0.5594 1.0695 0.057 Uiso 1 1 calc R . .
H7C H 0.7200 0.4620 1.0863 0.057 Uiso 1 1 calc R . .
C8 C 0.5229(4) 0.4448(3) 0.7014(3) 0.0302(12) Uani 1 1 d . . .
H8A H 0.5573 0.3920 0.6840 0.036 Uiso 1 1 calc R . .
C9 C 0.4038(4) 0.4299(4) 0.7000(4) 0.0504(18) Uani 1 1 d . . .
H9A H 0.3873 0.3880 0.7442 0.076 Uiso 1 1 calc R . .
H9B H 0.3801 0.4108 0.6409 0.076 Uiso 1 1 calc R . .
H9C H 0.3674 0.4814 0.7139 0.076 Uiso 1 1 calc R . .
C10 C 0.5511(5) 0.5097(4) 0.6329(4) 0.0417(15) Uani 1 1 d . . .
H10A H 0.6278 0.5181 0.6346 0.063 Uiso 1 1 calc R . .
H10B H 0.5157 0.5617 0.6465 0.063 Uiso 1 1 calc R . .
H10C H 0.5278 0.4909 0.5736 0.063 Uiso 1 1 calc R . .
C11 C 0.8553(3) 0.6626(3) 0.9041(3) 0.0175(10) Uani 1 1 d . . .
C12 C 0.8413(4) 0.7462(3) 0.8888(4) 0.0267(12) Uani 1 1 d . . .
H12A H 0.8223 0.7655 0.8308 0.032 Uiso 1 1 calc R . .
C13 C 0.8551(4) 0.8018(3) 0.9585(3) 0.0294(12) Uani 1 1 d . . .
H13A H 0.8453 0.8591 0.9483 0.035 Uiso 1 1 calc R . .
C14 C 0.8829(4) 0.7739(3) 1.0424(3) 0.0279(12) Uani 1 1 d . . .
H14A H 0.8927 0.8120 1.0899 0.034 Uiso 1 1 calc R . .
C15 C 0.8968(4) 0.6902(3) 1.0576(3) 0.0274(12) Uani 1 1 d . . .
H15A H 0.9159 0.6710 1.1155 0.033 Uiso 1 1 calc R . .
C16 C 0.8830(4) 0.6348(3) 0.9887(3) 0.0230(11) Uani 1 1 d . . .
H16A H 0.8924 0.5775 0.9993 0.028 Uiso 1 1 calc R . .
C17 C 0.7993(4) 0.6363(3) 0.7130(3) 0.0232(11) Uani 1 1 d . . .
C18 C 0.7129(4) 0.6901(3) 0.7108(3) 0.0261(11) Uani 1 1 d . . .
H18A H 0.6795 0.7038 0.7643 0.031 Uiso 1 1 calc R . .
C19 C 0.6763(4) 0.7234(3) 0.6321(4) 0.0319(13) Uani 1 1 d . . .
H19A H 0.6181 0.7604 0.6311 0.038 Uiso 1 1 calc R . .
C20 C 0.7237(5) 0.7030(4) 0.5546(4) 0.0427(15) Uani 1 1 d . . .
H20A H 0.6988 0.7271 0.5004 0.051 Uiso 1 1 calc R . .
C21 C 0.8071(5) 0.6480(4) 0.5541(3) 0.0380(14) Uani 1 1 d . . .
H21A H 0.8377 0.6330 0.4998 0.046 Uiso 1 1 calc R . .
C22 C 0.8460(4) 0.6146(3) 0.6345(3) 0.0316(12) Uani 1 1 d . . .
H22A H 0.9039 0.5774 0.6353 0.038 Uiso 1 1 calc R . .
C23 C 0.9739(4) 0.5543(3) 0.7945(3) 0.0204(10) Uani 1 1 d . . .
C24 C 1.1076(4) 0.4760(3) 0.7508(3) 0.0278(12) Uani 1 1 d . . .
H24A H 1.1464 0.4296 0.7316 0.033 Uiso 1 1 calc R . .
C25 C 1.1443(4) 0.5532(3) 0.7643(3) 0.0291(12) Uani 1 1 d . . .
H25A H 1.2146 0.5714 0.7564 0.035 Uiso 1 1 calc R . .
C26 C 1.0737(4) 0.6885(3) 0.8138(4) 0.0396(15) Uani 1 1 d . . .
H26A H 1.0055 0.7107 0.8310 0.059 Uiso 1 1 calc R . .
H26B H 1.0982 0.7185 0.7620 0.059 Uiso 1 1 calc R . .
H26C H 1.1255 0.6947 0.8633 0.059 Uiso 1 1 calc R . .
C1S C 0.5860(6) 0.8259(4) 0.9842(4) 0.063(2) Uani 1 1 d . . .
H1SA H 0.6357 0.8108 0.9376 0.076 Uiso 1 1 calc R . .
H1SB H 0.5132 0.8204 0.9589 0.076 Uiso 1 1 calc R . .
Cl1S Cl 0.60326(15) 0.75895(12) 1.07454(14) 0.0737(6) Uani 1 1 d . . .
Cl2S Cl 0.6081(2) 0.92632(13) 1.01644(16) 0.0996(9) Uani 1 1 d . . .
B1 B 0.3893(5) 0.7339(4) 0.8087(5) 0.0363(16) Uani 1 1 d . . .
F1 F 0.4741(3) 0.7725(3) 0.7747(3) 0.0746(13) Uani 1 1 d . . .
F2 F 0.3098(4) 0.7894(3) 0.8109(4) 0.117(2) Uani 1 1 d . . .
F3 F 0.3596(3) 0.6666(3) 0.7593(2) 0.0658(11) Uani 1 1 d . . .
F4 F 0.4150(5) 0.7082(3) 0.8926(3) 0.111(2) Uani 1 1 d . . .

loop_
_atom_site_aniso_label
_atom_site_aniso_U_11
_atom_site_aniso_U_22
_atom_site_aniso_U_33
_atom_site_aniso_U_23
_atom_site_aniso_U_13
_atom_site_aniso_U_12
Ru1 0.0155(2) 0.0159(2) 0.0218(2) 0.00090(17) 0.00113(14) -0.00074(17)
P1 0.0165(6) 0.0148(6) 0.0221(7) 0.0011(5) 0.0013(5) 0.0007(5)
Cl1 0.0237(6) 0.0221(7) 0.0305(7) -0.0071(5) 0.0032(5) -0.0011(5)
Cl2 0.0232(6) 0.0189(6) 0.0322(7) 0.0041(5) -0.0035(5) 0.0012(5)
N1 0.018(2) 0.020(2) 0.036(2) 0.002(2) 0.0025(17) -0.0009(19)
N2 0.018(2) 0.020(2) 0.027(2) 0.0008(18) 0.0024(16) -0.0013(17)
C1 0.020(3) 0.044(3) 0.019(3) -0.002(2) 0.004(2) -0.004(2)
C2 0.024(3) 0.038(3) 0.029(3) 0.008(2) 0.008(2) -0.007(2)
C3 0.018(3) 0.024(3) 0.037(3) -0.002(2) 0.000(2) -0.009(2)
C4 0.012(2) 0.023(3) 0.028(3) 0.002(2) -0.0005(19) 0.002(2)
C5 0.019(3) 0.027(3) 0.023(3) -0.001(2) 0.0067(19) 0.001(2)
C6 0.012(2) 0.027(3) 0.040(3) -0.006(2) 0.008(2) 0.001(2)
C7 0.028(3) 0.065(4) 0.020(3) 0.000(3) -0.003(2) -0.010(3)
C8 0.021(3) 0.031(3) 0.039(3) -0.007(3) -0.004(2) 0.001(2)
C9 0.027(3) 0.081(5) 0.043(4) -0.024(4) -0.005(3) -0.005(3)
C10 0.047(4) 0.045(4) 0.032(3) 0.000(3) -0.007(3) 0.005(3)
C11 0.016(2) 0.015(2) 0.022(2) 0.0007(19) 0.0041(18) 0.0015(19)
C12 0.026(3) 0.020(3) 0.034(3) 0.002(2) 0.002(2) -0.002(2)
C13 0.033(3) 0.016(3) 0.039(3) -0.004(2) 0.003(2) 0.001(2)
C14 0.031(3) 0.029(3) 0.024(3) -0.010(2) 0.001(2) -0.003(2)
C15 0.026(3) 0.029(3) 0.027(3) -0.001(2) -0.006(2) 0.000(2)
C16 0.023(3) 0.020(3) 0.026(3) 0.001(2) -0.002(2) 0.002(2)
C17 0.018(3) 0.016(3) 0.036(3) 0.004(2) -0.001(2) -0.003(2)
C18 0.030(3) 0.014(3) 0.033(3) 0.000(2) -0.002(2) -0.003(2)
C19 0.037(3) 0.021(3) 0.037(3) 0.005(2) -0.012(2) 0.002(2)
C20 0.054(4) 0.036(4) 0.037(3) 0.018(3) -0.015(3) -0.005(3)
C21 0.049(4) 0.051(4) 0.014(3) 0.003(3) -0.001(2) -0.003(3)
C22 0.029(3) 0.030(3) 0.037(3) 0.000(3) 0.007(2) -0.001(2)
C23 0.017(2) 0.018(2) 0.026(3) 0.001(2) 0.0038(19) 0.001(2)
C24 0.022(3) 0.028(3) 0.033(3) 0.003(2) 0.005(2) 0.004(2)
C25 0.011(2) 0.033(3) 0.043(3) 0.004(3) 0.001(2) 0.005(2)
C26 0.026(3) 0.026(3) 0.068(4) -0.007(3) 0.013(3) -0.012(2)
C1S 0.050(4) 0.078(5) 0.063(5) -0.008(4) 0.008(3) 0.000(4)
Cl1S 0.0664(13) 0.0616(13) 0.0950(15) 0.0183(11) 0.0271(11) -0.0011(10)
Cl2S 0.152(2) 0.0534(13) 0.0978(17) 0.0100(12) 0.0642(16) 0.0189(14)
B1 0.032(4) 0.033(4) 0.045(4) 0.005(3) 0.009(3) -0.002(3)
F1 0.050(2) 0.110(4) 0.065(3) 0.005(3) 0.0153(19) -0.034(2)
F2 0.057(3) 0.053(3) 0.241(7) 0.002(4) 0.027(4) 0.012(3)
F3 0.074(3) 0.062(3) 0.061(2) -0.013(2) -0.001(2) -0.017(2)
F4 0.216(6) 0.077(3) 0.040(3) 0.017(2) -0.010(3) -0.034(4)

loop_
_geom_bond_atom_site_label_1
_geom_bond_atom_site_label_2
_geom_bond_distance
_geom_bond_site_symmetry_2
_geom_bond_publ_flag
Ru1 C6 2.183(5) . ?
Ru1 C1 2.195(5) . ?
Ru1 C5 2.210(5) . ?
Ru1 C3 2.230(5) . ?
Ru1 C2 2.237(5) . ?
Ru1 C4 2.238(5) . ?
Ru1 P1 2.3304(13) . ?
Ru1 Cl2 2.4012(13) . ?
Ru1 Cl1 2.4148(12) . ?
P1 C17 1.827(5) . ?
P1 C11 1.834(5) . ?
P1 C23 1.844(5) . ?
N1 C23 1.333(6) . ?
N1 C24 1.378(6) . ?
N1 H1A 0.8800 . ?
N2 C23 1.346(6) . ?
N2 C25 1.373(6) . ?
N2 C26 1.468(6) . ?
C1 C6 1.391(7) . ?
C1 C2 1.425(7) . ?
C1 C7 1.519(7) . ?
C2 C3 1.415(7) . ?
C2 H2A 1.0000 . ?
C3 C4 1.444(7) . ?
C3 H3A 1.0000 . ?
C4 C5 1.407(7) . ?
C4 C8 1.490(7) . ?
C5 C6 1.416(7) . ?
C5 H5A 1.0000 . ?
C6 H6A 1.0000 . ?
C7 H7A 0.9800 . ?
C7 H7B 0.9800 . ?
C7 H7C 0.9800 . ?
C8 C10 1.525(8) . ?
C8 C9 1.528(7) . ?
C8 H8A 1.0000 . ?
C9 H9A 0.9800 . ?
C9 H9B 0.9800 . ?
C9 H9C 0.9800 . ?
C10 H10A 0.9800 . ?
C10 H10B 0.9800 . ?
C10 H10C 0.9800 . ?
C11 C16 1.385(6) . ?
C11 C12 1.387(6) . ?
C12 C13 1.391(7) . ?
C12 H12A 0.9500 . ?
C13 C14 1.377(7) . ?
C13 H13A 0.9500 . ?
C14 C15 1.387(7) . ?
C14 H14A 0.9500 . ?
C15 C16 1.380(6) . ?
C15 H15A 0.9500 . ?
C16 H16A 0.9500 . ?
C17 C22 1.386(7) . ?
C17 C18 1.399(7) . ?
C18 C19 1.369(7) . ?
C18 H18A 0.9500 . ?
C19 C20 1.372(8) . ?
C19 H19A 0.9500 . ?
C20 C21 1.382(8) . ?
C20 H20A 0.9500 . ?
C21 C22 1.401(7) . ?
C21 H21A 0.9500 . ?
C22 H22A 0.9500 . ?
C24 C25 1.348(7) . ?
C24 H24A 0.9500 . ?
C25 H25A 0.9500 . ?
C26 H26A 0.9800 . ?
C26 H26B 0.9800 . ?
C26 H26C 0.9800 . ?
C1S Cl2S 1.721(7) . ?
C1S Cl1S 1.749(7) . ?
C1S H1SA 0.9900 . ?
C1S H1SB 0.9900 . ?
B1 F2 1.352(8) . ?
B1 F1 1.360(7) . ?
B1 F4 1.360(8) . ?
B1 F3 1.367(8) . ?
